data_7156766
loop_
_publ_author_name
'Lvov, Andrey G.'
'Kavun, Alexey M.'
'Kachala, Vadim V.'
'Lyssenko, Konstantin A.'
'Shirinian, Valerii Z.'

_publ_section_title
;
 Photorearrangement of dihetarylethenes as a tool for the benzannulation
 of heterocycles.
;
_journal_issue 20
_journal_name_full 'Organic &amp; biomolecular chemistry'
_journal_page_first 4990
_journal_page_last 5000
_journal_paper_doi 10.1039/c9ob00690g
_journal_volume 17
_journal_year 2019
_chemical_formula_moiety '2(C23 H18 N2 O3), H2 O'
_chemical_formula_sum 'C23 H19 N2 O3.5'
_chemical_formula_weight 379.40
_space_group_crystal_system triclinic
_space_group_IT_number 2
_space_group_name_Hall '-P 1'
_space_group_name_H-M_alt 'P -1'
_symmetry_space_group_name_Hall '-P 1'
_symmetry_space_group_name_H-M 'P -1'
_atom_sites_solution_hydrogens mixed
_audit_creation_method SHELXL-2014/6
_audit_update_record
;
2018-08-01 deposited with the CCDC.    2019-04-01 downloaded from the CCDC.
;
_cell_angle_alpha 86.186(5)
_cell_angle_beta 89.331(5)
_cell_angle_gamma 69.408(5)
_cell_formula_units_Z 4
_cell_length_a 7.522(2)
_cell_length_b 9.502(3)
_cell_length_c 26.913(8)
_cell_measurement_reflns_used 3066
_cell_measurement_temperature 120(2)
_cell_measurement_theta_max 30
_cell_measurement_theta_min 3
_cell_volume 1796.6(9)
_computing_cell_refinement 'APEX2 (Bruker, 2005)'
_computing_data_collection 'APEX2 (Bruker, 2005)'
_computing_data_reduction 'APEX2 (Bruker, 2005)'
_computing_molecular_graphics 'SHELXL-2014/6 (Sheldrick, 2014)'
_computing_publication_material 'SHELXL-2014/6 (Sheldrick, 2014)'
_computing_structure_refinement 'SHELXL-2014/6 (Sheldrick, 2014)'
_computing_structure_solution 'SHELXL-2014/6 (Sheldrick, 2014)'
_diffrn_ambient_temperature 120(2)
_diffrn_measured_fraction_theta_full 0.999
_diffrn_measured_fraction_theta_max 0.970
_diffrn_measurement_device_type 'Bruker APEX2 DUO CCD area detector'
_diffrn_measurement_method 'phi and omega scans'
_diffrn_radiation_type MoK\a
_diffrn_radiation_wavelength 0.71073
_diffrn_reflns_av_R_equivalents 0.0748
_diffrn_reflns_av_unetI/netI 0.0691
_diffrn_reflns_Laue_measured_fraction_full 0.999
_diffrn_reflns_Laue_measured_fraction_max 0.970
_diffrn_reflns_limit_h_max 9
_diffrn_reflns_limit_h_min -9
_diffrn_reflns_limit_k_max 12
_diffrn_reflns_limit_k_min -12
_diffrn_reflns_limit_l_max 34
_diffrn_reflns_limit_l_min -34
_diffrn_reflns_number 27572
_diffrn_reflns_point_group_measured_fraction_full 0.999
_diffrn_reflns_point_group_measured_fraction_max 0.970
_diffrn_reflns_theta_full 25.242
_diffrn_reflns_theta_max 26.996
_diffrn_reflns_theta_min 0.758
_exptl_absorpt_coefficient_mu 0.096
_exptl_absorpt_correction_T_max 0.7461
_exptl_absorpt_correction_T_min 0.6013
_exptl_absorpt_correction_type multi-scan
_exptl_absorpt_process_details 'APEX2 (Bruker, 2005)'
_exptl_crystal_colour colorless
_exptl_crystal_density_diffrn 1.403
_exptl_crystal_description plate
_exptl_crystal_F_000 796
_exptl_crystal_size_max 0.350
_exptl_crystal_size_mid 0.250
_exptl_crystal_size_min 0.050
_refine_diff_density_max 0.599
_refine_diff_density_min -0.487
_refine_diff_density_rms 0.144
_refine_ls_extinction_coef 0.051(8)
_refine_ls_extinction_expression Fc^*^=kFc[1+0.001xFc^2^\l^3^/sin(2\q)]^-1/4^
_refine_ls_extinction_method SHELXL
_refine_ls_goodness_of_fit_ref 1.615
_refine_ls_hydrogen_treatment constr
_refine_ls_matrix_type full
_refine_ls_number_parameters 520
_refine_ls_number_reflns 7754
_refine_ls_number_restraints 0
_refine_ls_restrained_S_all 1.615
_refine_ls_R_factor_all 0.1079
_refine_ls_R_factor_gt 0.1027
_refine_ls_shift/su_max 0.000
_refine_ls_shift/su_mean 0.000
_refine_ls_structure_factor_coef Fsqd
_refine_ls_weighting_details 'w=1/[\s^2^(Fo^2^)+(0.1000P)^2^+1.1000P] where P=(Fo^2^+2Fc^2^)/3'
_refine_ls_weighting_scheme calc
_refine_ls_wR_factor_gt 0.2634
_refine_ls_wR_factor_ref 0.2668
_reflns_Friedel_coverage 0.000
_reflns_number_gt 7068
_reflns_number_total 7754
_reflns_threshold_expression 'I > 2\s(I)'
_cod_data_source_file c9ob00690g2.cif
_cod_data_source_block R466a
_cod_depositor_comments 'Adding full bibliography for 7156762--7156768.cif.'
_cod_original_cell_volume 1796.7(10)
_cod_original_formula_sum 'C23 H19 N2 O3.50'
_cod_database_code 7156766
_shelx_space_group_comment
;
The symmetry employed for this shelxl refinement is uniquely defined
by the following loop, which should always be used as a source of
symmetry information in preference to the above space-group names.
They are only intended as comments.
;
_shelx_estimated_absorpt_t_min 0.967
_shelx_estimated_absorpt_t_max 0.995
_shelxl_version_number 2014/6

loop_
_space_group_symop_operation_xyz
'x, y, z'
'-x, -y, -z'

loop_
_atom_site_label
_atom_site_type_symbol
_atom_site_fract_x
_atom_site_fract_y
_atom_site_fract_z
_atom_site_U_iso_or_equiv
_atom_site_adp_type
_atom_site_occupancy
_atom_site_site_symmetry_order
_atom_site_calc_flag
_atom_site_refinement_flags_posn
_atom_site_refinement_flags_adp
N1 N 0.1474(5) 0.6075(4) 0.45117(15) 0.0196(8) Uani 1 1 d . .
N2 N 0.3629(6) 0.4019(4) 0.62326(15) 0.0205(8) Uani 1 1 d . .
H2N H 0.3777 0.4829 0.6338 0.025 Uiso 1 1 d R U
O1 O 0.7045(5) 0.0326(4) 0.53085(14) 0.0254(8) Uani 1 1 d . .
O2 O 0.6850(5) 0.0576(4) 0.44764(14) 0.0279(8) Uani 1 1 d . .
O3 O 0.3176(5) 0.1828(4) 0.64715(14) 0.0278(8) Uani 1 1 d . .
C1 C 0.6285(6) 0.1097(5) 0.48704(19) 0.0218(9) Uani 1 1 d . .
C2 C 0.6115(7) 0.1180(6) 0.5728(2) 0.0256(10) Uani 1 1 d . .
H2A H 0.7052 0.1378 0.5942 0.031 Uiso 1 1 calc R U
H2B H 0.5437 0.0628 0.5932 0.031 Uiso 1 1 calc R U
C3 C 0.4753(6) 0.2616(5) 0.54935(17) 0.0188(9) Uani 1 1 d . .
C4 C 0.3556(6) 0.3907(5) 0.57098(17) 0.0185(9) Uani 1 1 d . .
C5 C 0.2365(6) 0.5135(5) 0.54147(17) 0.0178(9) Uani 1 1 d . .
C6 C 0.2445(6) 0.5026(5) 0.48924(18) 0.0184(9) Uani 1 1 d . .
C7 C 0.2082(6) 0.5494(5) 0.40595(17) 0.0196(9) Uani 1 1 d . .
C8 C 0.1524(7) 0.6164(6) 0.35796(18) 0.0247(10) Uani 1 1 d . .
H8A H 0.0593 0.7143 0.3528 0.030 Uiso 1 1 calc R U
C9 C 0.2403(8) 0.5325(6) 0.3181(2) 0.0283(11) Uani 1 1 d . .
H9A H 0.2062 0.5744 0.2851 0.034 Uiso 1 1 calc R U
C10 C 0.3775(8) 0.3878(6) 0.3256(2) 0.0285(11) Uani 1 1 d . .
H10A H 0.4339 0.3340 0.2976 0.034 Uiso 1 1 calc R U
C11 C 0.4320(7) 0.3224(6) 0.37274(18) 0.0241(10) Uani 1 1 d . .
H11A H 0.5251 0.2243 0.3774 0.029 Uiso 1 1 calc R U
C12 C 0.3475(6) 0.4030(5) 0.41400(18) 0.0191(9) Uani 1 1 d . .
C13 C 0.3707(6) 0.3732(5) 0.46705(17) 0.0176(9) Uani 1 1 d . .
C14 C 0.4826(6) 0.2545(5) 0.49857(18) 0.0190(9) Uani 1 1 d . .
C15 C -0.0002(7) 0.7554(5) 0.45573(18) 0.0220(9) Uani 1 1 d . .
H15A H -0.0487 0.8002 0.4225 0.033 Uiso 1 1 calc R U
H15B H 0.0536 0.8211 0.4719 0.033 Uiso 1 1 calc R U
H15C H -0.1043 0.7438 0.4758 0.033 Uiso 1 1 calc R U
C16 C 0.1094(7) 0.6501(5) 0.56700(18) 0.0227(9) Uani 1 1 d . .
H16A H 0.0938 0.6209 0.6019 0.034 Uiso 1 1 calc R U
H16B H -0.0151 0.6897 0.5503 0.034 Uiso 1 1 calc R U
H16C H 0.1673 0.7279 0.5653 0.034 Uiso 1 1 calc R U
C17 C 0.3512(7) 0.2936(6) 0.65837(17) 0.0221(9) Uani 1 1 d . .
C18 C 0.3897(7) 0.3203(6) 0.71007(18) 0.0227(9) Uani 1 1 d . .
C19 C 0.3192(8) 0.4608(6) 0.72985(19) 0.0287(11) Uani 1 1 d . .
H19A H 0.2357 0.5447 0.7105 0.034 Uiso 1 1 calc R U
C20 C 0.3698(8) 0.4787(7) 0.7774(2) 0.0340(12) Uani 1 1 d . .
H20A H 0.3191 0.5746 0.7908 0.041 Uiso 1 1 calc R U
C21 C 0.4934(8) 0.3587(7) 0.8057(2) 0.0361(13) Uani 1 1 d . .
H21A H 0.5290 0.3718 0.8383 0.043 Uiso 1 1 calc R U
C22 C 0.5651(10) 0.2190(7) 0.7861(2) 0.0442(16) Uani 1 1 d . .
H22A H 0.6527 0.1367 0.8052 0.053 Uiso 1 1 calc R U
C23 C 0.5112(9) 0.1972(7) 0.73911(19) 0.0341(12) Uani 1 1 d . .
H23A H 0.5561 0.0997 0.7267 0.041 Uiso 1 1 calc R U
N1A N -0.1911(6) 0.4478(5) -0.02587(16) 0.0227(8) Uani 1 1 d . .
N2A N -0.0419(6) 0.1787(5) 0.14133(15) 0.0223(8) Uani 1 1 d . .
H2NA H -0.1542 0.1777 0.1505 0.027 Uiso 1 1 d R U
O1A O 0.3710(5) -0.1367(4) 0.04418(13) 0.0252(7) Uani 1 1 d . .
O2A O 0.3747(5) -0.0859(4) -0.03784(14) 0.0277(8) Uani 1 1 d . .
O3A O 0.2447(5) 0.1694(4) 0.16888(14) 0.0288(8) Uani 1 1 d . .
C1A C 0.3078(7) -0.0470(5) 0.00161(18) 0.0216(9) Uani 1 1 d . .
C2A C 0.2738(7) -0.0625(5) 0.08744(18) 0.0239(10) Uani 1 1 d . .
H2AA H 0.3639 -0.0433 0.1102 0.029 Uiso 1 1 calc R U
H2AB H 0.2096 -0.1243 0.1059 0.029 Uiso 1 1 calc R U
C3A C 0.1319(7) 0.0826(6) 0.06578(19) 0.0229(10) Uani 1 1 d . .
C4A C -0.0073(6) 0.1969(5) 0.08955(18) 0.0201(9) Uani 1 1 d . .
C5A C -0.1248(6) 0.3264(6) 0.06206(19) 0.0229(10) Uani 1 1 d . .
C6A C -0.0973(7) 0.3345(6) 0.00980(18) 0.0223(9) Uani 1 1 d . .
C7A C -0.1173(7) 0.4040(6) -0.07188(19) 0.0230(9) Uani 1 1 d . .
C8A C -0.1667(7) 0.4819(6) -0.1181(2) 0.0273(10) Uani 1 1 d . .
H8AA H -0.2644 0.5782 -0.1212 0.033 Uiso 1 1 calc R U
C9A C -0.0701(9) 0.4160(7) -0.1599(2) 0.0342(12) Uani 1 1 d . .
H9AA H -0.1031 0.4675 -0.1918 0.041 Uiso 1 1 calc R U
C10A C 0.0755(8) 0.2742(6) -0.1554(2) 0.0300(11) Uani 1 1 d . .
H10B H 0.1411 0.2316 -0.1843 0.036 Uiso 1 1 calc R U
C11A C 0.1243(7) 0.1966(6) -0.10976(19) 0.0263(10) Uani 1 1 d . .
H11B H 0.2224 0.1005 -0.1070 0.032 Uiso 1 1 calc R U
C12A C 0.0272(7) 0.2611(5) -0.06721(18) 0.0228(10) Uani 1 1 d . .
C13A C 0.0394(7) 0.2162(5) -0.01484(19) 0.0215(9) Uani 1 1 d . .
C14A C 0.1540(6) 0.0916(5) 0.01492(18) 0.0199(9) Uani 1 1 d . .
C15A C -0.3272(7) 0.5986(6) -0.0189(2) 0.0303(11) Uani 1 1 d . .
H15D H -0.3442 0.6607 -0.0502 0.046 Uiso 1 1 calc R U
H15E H -0.2794 0.6446 0.0069 0.046 Uiso 1 1 calc R U
H15F H -0.4494 0.5915 -0.0086 0.046 Uiso 1 1 calc R U
C16A C -0.2689(7) 0.4505(6) 0.08911(19) 0.0274(11) Uani 1 1 d . .
H16D H -0.3069 0.4072 0.1197 0.041 Uiso 1 1 calc R U
H16E H -0.3806 0.5001 0.0676 0.041 Uiso 1 1 calc R U
H16F H -0.2124 0.5244 0.0976 0.041 Uiso 1 1 calc R U
C17A C 0.0876(7) 0.1629(5) 0.17748(17) 0.0199(9) Uani 1 1 d . .
C18A C 0.0281(7) 0.1370(5) 0.22969(17) 0.0212(9) Uani 1 1 d . .
C19A C -0.1085(8) 0.0726(6) 0.2408(2) 0.0291(11) Uani 1 1 d . .
H19B H -0.1724 0.0463 0.2147 0.035 Uiso 1 1 calc R U
C20A C -0.1518(9) 0.0466(7) 0.2902(2) 0.0335(12) Uani 1 1 d . .
H20B H -0.2451 0.0024 0.2977 0.040 Uiso 1 1 calc R U
C21A C -0.0602(8) 0.0846(6) 0.3284(2) 0.0319(11) Uani 1 1 d . .
H21B H -0.0900 0.0659 0.3620 0.038 Uiso 1 1 calc R U
C22A C 0.0763(8) 0.1505(6) 0.3178(2) 0.0309(11) Uani 1 1 d . .
H22B H 0.1382 0.1784 0.3439 0.037 Uiso 1 1 calc R U
C23A C 0.1206(7) 0.1750(6) 0.26820(18) 0.0238(9) Uani 1 1 d . .
H23B H 0.2150 0.2181 0.2607 0.029 Uiso 1 1 calc R U
O1W O -0.4128(5) 0.1757(5) 0.13719(14) 0.0334(9) Uani 1 1 d . .
H1WA H -0.4991 0.1580 0.1614 0.040 Uiso 1 1 d R U
H1WB H -0.4571 0.1468 0.1087 0.040 Uiso 1 1 d R U

loop_
_atom_site_aniso_label
_atom_site_aniso_U_11
_atom_site_aniso_U_22
_atom_site_aniso_U_33
_atom_site_aniso_U_23
_atom_site_aniso_U_13
_atom_site_aniso_U_12
N1 0.0174(18) 0.0189(19) 0.0211(19) 0.0003(15) 0.0014(15) -0.0051(15)
N2 0.0237(19) 0.0175(18) 0.023(2) -0.0017(15) 0.0007(15) -0.0108(15)
O1 0.0226(17) 0.0162(15) 0.0329(19) -0.0004(14) 0.0010(14) -0.0015(13)
O2 0.0250(17) 0.0233(17) 0.035(2) -0.0064(15) 0.0048(15) -0.0069(14)
O3 0.0336(19) 0.0265(18) 0.0286(18) -0.0005(14) 0.0024(14) -0.0175(15)
C1 0.016(2) 0.016(2) 0.034(3) -0.0011(18) 0.0018(18) -0.0064(17)
C2 0.020(2) 0.023(2) 0.033(3) -0.004(2) -0.0002(19) -0.0056(18)
C3 0.0146(19) 0.022(2) 0.022(2) -0.0012(17) 0.0015(16) -0.0097(17)
C4 0.016(2) 0.018(2) 0.024(2) -0.0028(17) 0.0022(17) -0.0093(17)
C5 0.0170(19) 0.018(2) 0.022(2) -0.0040(17) 0.0039(16) -0.0108(16)
C6 0.0142(19) 0.016(2) 0.025(2) 0.0009(17) -0.0010(16) -0.0056(16)
C7 0.019(2) 0.024(2) 0.020(2) -0.0035(17) 0.0024(16) -0.0120(18)
C8 0.024(2) 0.027(2) 0.023(2) 0.0049(18) -0.0034(18) -0.0090(19)
C9 0.031(3) 0.038(3) 0.021(2) 0.000(2) -0.004(2) -0.018(2)
C10 0.030(3) 0.033(3) 0.028(3) -0.009(2) 0.005(2) -0.016(2)
C11 0.022(2) 0.030(3) 0.025(2) -0.007(2) 0.0038(18) -0.0155(19)
C12 0.017(2) 0.018(2) 0.024(2) -0.0022(17) 0.0018(17) -0.0082(17)
C13 0.0172(19) 0.017(2) 0.023(2) -0.0012(16) 0.0037(17) -0.0112(17)
C14 0.015(2) 0.016(2) 0.027(2) -0.0028(17) 0.0019(17) -0.0074(16)
C15 0.021(2) 0.016(2) 0.027(2) -0.0010(18) 0.0022(18) -0.0040(17)
C16 0.027(2) 0.017(2) 0.023(2) -0.0047(17) 0.0044(18) -0.0053(18)
C17 0.019(2) 0.028(2) 0.020(2) -0.0005(18) 0.0038(17) -0.0087(18)
C18 0.019(2) 0.026(2) 0.023(2) 0.0019(18) 0.0029(17) -0.0079(18)
C19 0.030(3) 0.028(2) 0.022(2) -0.0016(19) 0.006(2) -0.003(2)
C20 0.037(3) 0.031(3) 0.030(3) -0.006(2) 0.008(2) -0.007(2)
C21 0.033(3) 0.049(3) 0.019(2) -0.010(2) 0.005(2) -0.005(2)
C22 0.048(4) 0.037(3) 0.026(3) -0.003(2) -0.001(3) 0.011(3)
C23 0.040(3) 0.032(3) 0.021(2) -0.001(2) 0.002(2) -0.003(2)
N1A 0.0197(19) 0.0205(19) 0.026(2) -0.0041(16) 0.0026(15) -0.0042(15)
N2A 0.0196(18) 0.027(2) 0.023(2) -0.0022(16) 0.0062(15) -0.0116(16)
O1A 0.0238(17) 0.0214(16) 0.0266(18) -0.0036(13) 0.0024(14) -0.0030(13)
O2A 0.0258(17) 0.0269(17) 0.0261(18) -0.0050(14) 0.0046(14) -0.0033(14)
O3A 0.0243(18) 0.0356(19) 0.0293(19) -0.0034(15) 0.0045(14) -0.0141(15)
C1A 0.021(2) 0.017(2) 0.026(2) -0.0056(17) -0.0005(18) -0.0049(18)
C2A 0.025(2) 0.022(2) 0.024(2) -0.0028(18) 0.0014(18) -0.0062(19)
C3A 0.018(2) 0.025(2) 0.030(3) -0.011(2) 0.0054(18) -0.0111(19)
C4A 0.018(2) 0.021(2) 0.025(2) -0.0033(17) 0.0049(17) -0.0105(18)
C5A 0.015(2) 0.027(2) 0.028(2) -0.0061(19) 0.0070(18) -0.0081(18)
C6A 0.021(2) 0.027(2) 0.021(2) -0.0032(18) 0.0009(17) -0.0118(19)
C7A 0.022(2) 0.025(2) 0.026(2) -0.0054(19) 0.0010(18) -0.0133(19)
C8A 0.024(2) 0.026(2) 0.031(3) 0.000(2) -0.001(2) -0.0079(19)
C9A 0.053(3) 0.031(3) 0.021(2) 0.000(2) 0.003(2) -0.019(3)
C10A 0.031(3) 0.031(3) 0.030(3) -0.003(2) 0.001(2) -0.013(2)
C11A 0.026(2) 0.026(2) 0.028(3) -0.0037(19) 0.0048(19) -0.011(2)
C12A 0.028(2) 0.022(2) 0.023(2) -0.0045(18) 0.0002(18) -0.0132(19)
C13A 0.020(2) 0.020(2) 0.028(2) -0.0062(18) 0.0042(18) -0.0098(18)
C14A 0.016(2) 0.020(2) 0.024(2) -0.0059(18) 0.0045(17) -0.0069(17)
C15A 0.021(2) 0.019(2) 0.049(3) -0.009(2) 0.008(2) -0.0022(18)
C16A 0.025(2) 0.032(3) 0.021(2) -0.0073(19) 0.0059(18) -0.004(2)
C17A 0.021(2) 0.017(2) 0.022(2) -0.0036(16) 0.0039(17) -0.0066(17)
C18A 0.022(2) 0.020(2) 0.020(2) -0.0037(17) 0.0044(17) -0.0058(18)
C19A 0.029(2) 0.036(3) 0.026(3) -0.003(2) 0.001(2) -0.015(2)
C20A 0.038(3) 0.037(3) 0.028(3) 0.003(2) 0.009(2) -0.016(2)
C21A 0.036(3) 0.033(3) 0.021(2) 0.001(2) 0.007(2) -0.006(2)
C22A 0.034(3) 0.030(3) 0.024(2) -0.005(2) 0.001(2) -0.006(2)
C23A 0.024(2) 0.026(2) 0.023(2) -0.0030(18) 0.0001(18) -0.0091(19)
O1W 0.0226(17) 0.056(3) 0.0273(19) -0.0108(17) 0.0073(15) -0.0200(17)

loop_
_atom_type_symbol
_atom_type_description
_atom_type_scat_dispersion_real
_atom_type_scat_dispersion_imag
_atom_type_scat_source
C C 0.0033 0.0016 'International Tables Vol C Tables 4.2.6.8 and 6.1.1.4'
H H 0.0000 0.0000 'International Tables Vol C Tables 4.2.6.8 and 6.1.1.4'
N N 0.0061 0.0033 'International Tables Vol C Tables 4.2.6.8 and 6.1.1.4'
O O 0.0106 0.0060 'International Tables Vol C Tables 4.2.6.8 and 6.1.1.4'

loop_
_geom_angle_atom_site_label_1
_geom_angle_atom_site_label_2
_geom_angle_atom_site_label_3
_geom_angle
C7 N1 C6 109.1(4)
C7 N1 C15 122.8(4)
C6 N1 C15 128.1(4)
C17 N2 C4 124.3(4)
C17 N2 H2N 118.0
C4 N2 H2N 117.6
C1 O1 C2 110.2(4)
O2 C1 O1 120.7(4)
O2 C1 C14 131.0(5)
O1 C1 C14 108.3(4)
O1 C2 C3 104.4(4)
O1 C2 H2A 110.9
C3 C2 H2A 110.9
O1 C2 H2B 110.9
C3 C2 H2B 110.9
H2A C2 H2B 108.9
C14 C3 C4 120.7(4)
C14 C3 C2 108.8(4)
C4 C3 C2 130.4(4)
C5 C4 C3 120.8(4)
C5 C4 N2 119.1(4)
C3 C4 N2 120.0(4)
C4 C5 C6 117.4(4)
C4 C5 C16 118.5(4)
C6 C5 C16 124.2(4)
N1 C6 C5 129.9(4)
N1 C6 C13 108.2(4)
C5 C6 C13 121.9(4)
N1 C7 C8 128.7(4)
N1 C7 C12 109.3(4)
C8 C7 C12 121.9(4)
C9 C8 C7 116.8(5)
C9 C8 H8A 121.6
C7 C8 H8A 121.6
C8 C9 C10 121.8(5)
C8 C9 H9A 119.1
C10 C9 H9A 119.1
C11 C10 C9 121.3(5)
C11 C10 H10A 119.4
C9 C10 H10A 119.4
C10 C11 C12 118.9(5)
C10 C11 H11A 120.5
C12 C11 H11A 120.5
C11 C12 C7 119.3(4)
C11 C12 C13 134.3(4)
C7 C12 C13 106.5(4)
C14 C13 C6 117.7(4)
C14 C13 C12 135.4(4)
C6 C13 C12 107.0(4)
C3 C14 C13 121.5(4)
C3 C14 C1 108.2(4)
C13 C14 C1 130.3(4)
N1 C15 H15A 109.5
N1 C15 H15B 109.5
H15A C15 H15B 109.5
N1 C15 H15C 109.5
H15A C15 H15C 109.5
H15B C15 H15C 109.5
C5 C16 H16A 109.5
C5 C16 H16B 109.5
H16A C16 H16B 109.5
C5 C16 H16C 109.5
H16A C16 H16C 109.5
H16B C16 H16C 109.5
O3 C17 N2 122.2(4)
O3 C17 C18 123.5(4)
N2 C17 C18 114.3(4)
C19 C18 C23 119.3(5)
C19 C18 C17 123.6(4)
C23 C18 C17 117.0(5)
C20 C19 C18 120.3(5)
C20 C19 H19A 119.8
C18 C19 H19A 119.8
C19 C20 C21 120.6(5)
C19 C20 H20A 119.7
C21 C20 H20A 119.7
C20 C21 C22 119.4(5)
C20 C21 H21A 120.3
C22 C21 H21A 120.3
C23 C22 C21 121.0(6)
C23 C22 H22A 119.5
C21 C22 H22A 119.5
C22 C23 C18 119.3(5)
C22 C23 H23A 120.4
C18 C23 H23A 120.4
C7A N1A C6A 108.4(4)
C7A N1A C15A 122.2(4)
C6A N1A C15A 128.9(4)
C17A N2A C4A 123.8(4)
C17A N2A H2NA 117.6
C4A N2A H2NA 118.5
C1A O1A C2A 110.8(4)
O2A C1A O1A 121.1(4)
O2A C1A C14A 130.8(5)
O1A C1A C14A 108.2(4)
O1A C2A C3A 103.9(4)
O1A C2A H2AA 111.0
C3A C2A H2AA 111.0
O1A C2A H2AB 111.0
C3A C2A H2AB 111.0
H2AA C2A H2AB 109.0
C14A C3A C4A 121.3(5)
C14A C3A C2A 109.0(4)
C4A C3A C2A 129.7(5)
C3A C4A C5A 120.5(4)
C3A C4A N2A 120.6(4)
C5A C4A N2A 118.7(4)
C4A C5A C6A 117.2(4)
C4A C5A C16A 119.2(4)
C6A C5A C16A 123.6(5)
N1A C6A C5A 129.4(4)
N1A C6A C13A 108.1(4)
C5A C6A C13A 122.5(5)
N1A C7A C8A 128.6(5)
N1A C7A C12A 110.5(4)
C8A C7A C12A 120.9(5)
C7A C8A C9A 118.6(5)
C7A C8A H8AA 120.7
C9A C8A H8AA 120.7
C8A C9A C10A 120.8(5)
C8A C9A H9AA 119.6
C10A C9A H9AA 119.6
C11A C10A C9A 120.7(5)
C11A C10A H10B 119.6
C9A C10A H10B 119.6
C10A C11A C12A 119.2(5)
C10A C11A H11B 120.4
C12A C11A H11B 120.4
C11A C12A C7A 119.8(5)
C11A C12A C13A 134.9(5)
C7A C12A C13A 105.3(4)
C14A C13A C6A 117.2(4)
C14A C13A C12A 135.1(4)
C6A C13A C12A 107.6(4)
C3A C14A C13A 121.1(4)
C3A C14A C1A 107.9(4)
C13A C14A C1A 130.9(4)
N1A C15A H15D 109.5
N1A C15A H15E 109.5
H15D C15A H15E 109.5
N1A C15A H15F 109.5
H15D C15A H15F 109.5
H15E C15A H15F 109.5
C5A C16A H16D 109.5
C5A C16A H16E 109.5
H16D C16A H16E 109.5
C5A C16A H16F 109.5
H16D C16A H16F 109.5
H16E C16A H16F 109.5
O3A C17A N2A 122.7(4)
O3A C17A C18A 121.2(4)
N2A C17A C18A 116.1(4)
C23A C18A C19A 119.5(5)
C23A C18A C17A 117.5(4)
C19A C18A C17A 123.0(4)
C18A C19A C20A 120.0(5)
C18A C19A H19B 120.0
C20A C19A H19B 120.0
C21A C20A C19A 120.4(5)
C21A C20A H20B 119.8
C19A C20A H20B 119.8
C20A C21A C22A 120.2(5)
C20A C21A H21B 119.9
C22A C21A H21B 119.9
C23A C22A C21A 119.1(5)
C23A C22A H22B 120.4
C21A C22A H22B 120.4
C18A C23A C22A 120.7(5)
C18A C23A H23B 119.6
C22A C23A H23B 119.6
H1WA O1W H1WB 99.8

loop_
_geom_bond_atom_site_label_1
_geom_bond_atom_site_label_2
_geom_bond_distance
N1 C7 1.376(6)
N1 C6 1.395(6)
N1 C15 1.465(6)
N2 C17 1.375(6)
N2 C4 1.421(6)
N2 H2N 0.8800
O1 C1 1.364(6)
O1 C2 1.459(6)
O2 C1 1.209(6)
O3 C17 1.222(6)
C1 C14 1.477(6)
C2 C3 1.493(7)
C2 H2A 0.9900
C2 H2B 0.9900
C3 C14 1.372(7)
C3 C4 1.400(6)
C4 C5 1.397(6)
C5 C6 1.415(7)
C5 C16 1.517(6)
C6 C13 1.426(6)
C7 C8 1.402(7)
C7 C12 1.421(6)
C8 C9 1.396(7)
C8 H8A 0.9500
C9 C10 1.402(8)
C9 H9A 0.9500
C10 C11 1.375(7)
C10 H10A 0.9500
C11 C12 1.407(6)
C11 H11A 0.9500
C12 C13 1.437(7)
C13 C14 1.386(6)
C15 H15A 0.9800
C15 H15B 0.9800
C15 H15C 0.9800
C16 H16A 0.9800
C16 H16B 0.9800
C16 H16C 0.9800
C17 C18 1.481(7)
C18 C19 1.392(7)
C18 C23 1.399(7)
C19 C20 1.377(8)
C19 H19A 0.9500
C20 C21 1.378(8)
C20 H20A 0.9500
C21 C22 1.384(8)
C21 H21A 0.9500
C22 C23 1.382(8)
C22 H22A 0.9500
C23 H23A 0.9500
N1A C7A 1.380(6)
N1A C6A 1.386(6)
N1A C15A 1.462(6)
N2A C17A 1.348(6)
N2A C4A 1.425(6)
N2A H2NA 0.8800
O1A C1A 1.365(6)
O1A C2A 1.454(6)
O2A C1A 1.194(6)
O3A C17A 1.224(6)
C1A C14A 1.477(6)
C2A C3A 1.501(7)
C2A H2AA 0.9900
C2A H2AB 0.9900
C3A C14A 1.378(7)
C3A C4A 1.401(6)
C4A C5A 1.405(7)
C5A C6A 1.420(7)
C5A C16A 1.513(6)
C6A C13A 1.425(7)
C7A C8A 1.390(7)
C7A C12A 1.408(7)
C8A C9A 1.393(8)
C8A H8AA 0.9500
C9A C10A 1.404(8)
C9A H9AA 0.9500
C10A C11A 1.374(8)
C10A H10B 0.9500
C11A C12A 1.407(7)
C11A H11B 0.9500
C12A C13A 1.440(7)
C13A C14A 1.400(7)
C15A H15D 0.9800
C15A H15E 0.9800
C15A H15F 0.9800
C16A H16D 0.9800
C16A H16E 0.9800
C16A H16F 0.9800
C17A C18A 1.500(6)
C18A C23A 1.390(7)
C18A C19A 1.390(7)
C19A C20A 1.392(7)
C19A H19B 0.9500
C20A C21A 1.378(8)
C20A H20B 0.9500
C21A C22A 1.397(8)
C21A H21B 0.9500
C22A C23A 1.395(7)
C22A H22B 0.9500
C23A H23B 0.9500
O1W H1WA 0.9618
O1W H1WB 0.9352

loop_
_geom_torsion_atom_site_label_1
_geom_torsion_atom_site_label_2
_geom_torsion_atom_site_label_3
_geom_torsion_atom_site_label_4
_geom_torsion
C2 O1 C1 O2 -179.4(4)
C2 O1 C1 C14 1.6(5)
C1 O1 C2 C3 -2.9(5)
O1 C2 C3 C14 3.2(5)
O1 C2 C3 C4 -175.6(4)
C14 C3 C4 C5 2.0(6)
C2 C3 C4 C5 -179.3(4)
C14 C3 C4 N2 -174.1(4)
C2 C3 C4 N2 4.6(7)
C17 N2 C4 C5 132.6(5)
C17 N2 C4 C3 -51.3(6)
C3 C4 C5 C6 -1.0(6)
N2 C4 C5 C6 175.1(4)
C3 C4 C5 C16 179.8(4)
N2 C4 C5 C16 -4.1(6)
C7 N1 C6 C5 177.1(4)
C15 N1 C6 C5 -4.4(7)
C7 N1 C6 C13 -0.3(5)
C15 N1 C6 C13 178.2(4)
C4 C5 C6 N1 -178.1(4)
C16 C5 C6 N1 1.1(7)
C4 C5 C6 C13 -1.0(6)
C16 C5 C6 C13 178.2(4)
C6 N1 C7 C8 -178.6(4)
C15 N1 C7 C8 2.8(7)
C6 N1 C7 C12 0.3(5)
C15 N1 C7 C12 -178.3(4)
N1 C7 C8 C9 178.9(5)
C12 C7 C8 C9 0.0(7)
C7 C8 C9 C10 0.1(7)
C8 C9 C10 C11 -0.2(8)
C9 C10 C11 C12 0.0(7)
C10 C11 C12 C7 0.1(6)
C10 C11 C12 C13 -178.5(5)
N1 C7 C12 C11 -179.2(4)
C8 C7 C12 C11 -0.2(6)
N1 C7 C12 C13 -0.2(5)
C8 C7 C12 C13 178.8(4)
N1 C6 C13 C14 179.7(4)
C5 C6 C13 C14 2.1(6)
N1 C6 C13 C12 0.2(5)
C5 C6 C13 C12 -177.5(4)
C11 C12 C13 C14 -0.7(9)
C7 C12 C13 C14 -179.4(5)
C11 C12 C13 C6 178.8(5)
C7 C12 C13 C6 0.0(5)
C4 C3 C14 C13 -0.9(7)
C2 C3 C14 C13 -179.8(4)
C4 C3 C14 C1 176.6(4)
C2 C3 C14 C1 -2.3(5)
C6 C13 C14 C3 -1.1(6)
C12 C13 C14 C3 178.3(5)
C6 C13 C14 C1 -178.0(4)
C12 C13 C14 C1 1.4(8)
O2 C1 C14 C3 -178.3(5)
O1 C1 C14 C3 0.5(5)
O2 C1 C14 C13 -1.2(8)
O1 C1 C14 C13 177.7(4)
C4 N2 C17 O3 -6.2(7)
C4 N2 C17 C18 171.6(4)
O3 C17 C18 C19 -139.5(5)
N2 C17 C18 C19 42.7(7)
O3 C17 C18 C23 43.5(7)
N2 C17 C18 C23 -134.2(5)
C23 C18 C19 C20 0.6(8)
C17 C18 C19 C20 -176.3(5)
C18 C19 C20 C21 1.1(9)
C19 C20 C21 C22 -0.7(9)
C20 C21 C22 C23 -1.5(10)
C21 C22 C23 C18 3.3(10)
C19 C18 C23 C22 -2.8(8)
C17 C18 C23 C22 174.4(6)
C2A O1A C1A O2A 177.6(4)
C2A O1A C1A C14A -3.1(5)
C1A O1A C2A C3A 3.4(5)
O1A C2A C3A C14A -2.5(5)
O1A C2A C3A C4A 176.8(4)
C14A C3A C4A C5A -1.8(7)
C2A C3A C4A C5A 178.9(4)
C14A C3A C4A N2A 173.2(4)
C2A C3A C4A N2A -6.1(7)
C17A N2A C4A C3A 63.2(6)
C17A N2A C4A C5A -121.6(5)
C3A C4A C5A C6A 0.7(7)
N2A C4A C5A C6A -174.5(4)
C3A C4A C5A C16A -177.8(4)
N2A C4A C5A C16A 7.1(7)
C7A N1A C6A C5A -178.9(5)
C15A N1A C6A C5A 8.9(8)
C7A N1A C6A C13A 0.0(5)
C15A N1A C6A C13A -172.3(4)
C4A C5A C6A N1A -179.7(4)
C16A C5A C6A N1A -1.3(8)
C4A C5A C6A C13A 1.6(7)
C16A C5A C6A C13A 180.0(4)
C6A N1A C7A C8A -179.4(5)
C15A N1A C7A C8A -6.6(8)
C6A N1A C7A C12A -0.3(5)
C15A N1A C7A C12A 172.6(4)
N1A C7A C8A C9A 179.0(5)
C12A C7A C8A C9A -0.1(7)
C7A C8A C9A C10A -0.6(8)
C8A C9A C10A C11A 0.8(8)
C9A C10A C11A C12A -0.4(8)
C10A C11A C12A C7A -0.3(7)
C10A C11A C12A C13A -179.2(5)
N1A C7A C12A C11A -178.7(4)
C8A C7A C12A C11A 0.5(7)
N1A C7A C12A C13A 0.4(5)
C8A C7A C12A C13A 179.7(4)
N1A C6A C13A C14A 178.3(4)
C5A C6A C13A C14A -2.7(7)
N1A C6A C13A C12A 0.3(5)
C5A C6A C13A C12A 179.3(4)
C11A C12A C13A C14A 1.1(9)
C7A C12A C13A C14A -177.9(5)
C11A C12A C13A C6A 178.5(5)
C7A C12A C13A C6A -0.5(5)
C4A C3A C14A C13A 0.7(7)
C2A C3A C14A C13A -179.9(4)
C4A C3A C14A C1A -178.6(4)
C2A C3A C14A C1A 0.8(5)
C6A C13A C14A C3A 1.6(7)
C12A C13A C14A C3A 178.8(5)
C6A C13A C14A C1A -179.4(4)
C12A C13A C14A C1A -2.1(9)
O2A C1A C14A C3A -179.4(5)
O1A C1A C14A C3A 1.4(5)
O2A C1A C14A C13A 1.5(9)
O1A C1A C14A C13A -177.8(4)
C4A N2A C17A O3A 3.3(7)
C4A N2A C17A C18A -177.0(4)
O3A C17A C18A C23A 23.1(7)
N2A C17A C18A C23A -156.7(4)
O3A C17A C18A C19A -154.5(5)
N2A C17A C18A C19A 25.7(7)
C23A C18A C19A C20A 0.0(8)
C17A C18A C19A C20A 177.6(5)
C18A C19A C20A C21A 0.1(9)
C19A C20A C21A C22A 0.4(9)
C20A C21A C22A C23A -1.0(8)
C19A C18A C23A C22A -0.7(8)
C17A C18A C23A C22A -178.4(4)
C21A C22A C23A C18A 1.2(8)
